data_4111024
loop_
_publ_author_name
'Youjun Yang'
'Mark Lowry'
'Corin M. Schowalter'
'Sayo O. Fakayode'
'Jorge O. Escobedo'
'Xiangyang Xu'
'Huating Zhang'
'Timothy J. Jensen'
'Frank R. Fronczek'
'Isiah M. Warner'
'Robert M. Strongin'

_publ_section_title
;
 An Organic White Light-Emitting Fluorophore
;
_journal_name_full 'Journal of the American Chemical Society'
_journal_page_first 14081
_journal_page_last 14092
_journal_paper_doi 10.1021/ja0632207
_journal_volume 128
_journal_year 2006
_chemical_compound_source 'local laboratory'
_chemical_formula_moiety 'C27 H26 O5'
_chemical_formula_sum 'C27 H26 O5'
_chemical_formula_weight 430.48
_chemical_name_systematic
; 
 ? 
;
_space_group_IT_number 2
_symmetry_cell_setting triclinic
_symmetry_space_group_name_Hall '-P 1'
_symmetry_space_group_name_H-M 'P -1'
_atom_sites_solution_hydrogens geom
_atom_sites_solution_primary direct
_atom_sites_solution_secondary difmap
_audit_creation_method SHELXL-97
_cell_angle_alpha 100.030(10)
_cell_angle_beta 99.201(13)
_cell_angle_gamma 97.783(13)
_cell_formula_units_Z 2
_cell_length_a 8.6597(15)
_cell_length_b 11.155(2)
_cell_length_c 11.818(3)
_cell_measurement_reflns_used 6036
_cell_measurement_temperature 110
_cell_measurement_theta_max 30.9
_cell_measurement_theta_min 2.5
_cell_volume 1093.9(4)
_computing_cell_refinement 'Denzo and Scalepack (Otwinowski & Minor, 1997)'
_computing_data_collection 'COLLECT (Nonius, 2000)'
_computing_data_reduction 'Denzo and Scalepack (Otwinowski & Minor, 1997)'
_computing_molecular_graphics 'Ortep-3 for Windows (Farrugia, 1997)'
_computing_publication_material 'SHELXL-97 (Sheldrick, 1997)'
_computing_structure_refinement 'SHELXL-97 (Sheldrick, 1997)'
_computing_structure_solution 'SIR97 (Altomare  et al., 1999)'
_diffrn_ambient_temperature 110
_diffrn_measured_fraction_theta_full 0.998
_diffrn_measured_fraction_theta_max 0.975
_diffrn_measurement_device_type 'KappaCCD (with Oxford Cryostream)'
_diffrn_measurement_method ' \w scans with \k offsets'
_diffrn_radiation_monochromator graphite
_diffrn_radiation_source 'fine-focus sealed tube'
_diffrn_radiation_type MoK\a
_diffrn_radiation_wavelength 0.71073
_diffrn_reflns_av_R_equivalents 0.039
_diffrn_reflns_av_sigmaI/netI 0.0653
_diffrn_reflns_limit_h_max 12
_diffrn_reflns_limit_h_min -12
_diffrn_reflns_limit_k_max 16
_diffrn_reflns_limit_k_min -16
_diffrn_reflns_limit_l_max 17
_diffrn_reflns_limit_l_min -16
_diffrn_reflns_number 23533
_diffrn_reflns_theta_full 25.0
_diffrn_reflns_theta_max 30.9
_diffrn_reflns_theta_min 2.7
_diffrn_standards_decay_% <2
_diffrn_standards_number 0
_exptl_absorpt_coefficient_mu 0.089
_exptl_absorpt_correction_type none
_exptl_crystal_colour colorless
_exptl_crystal_density_diffrn 1.307
_exptl_crystal_description plate
_exptl_crystal_F_000 456
_exptl_crystal_size_max 0.45
_exptl_crystal_size_mid 0.40
_exptl_crystal_size_min 0.10
_refine_diff_density_max 0.35
_refine_diff_density_min -0.25
_refine_diff_density_rms 0.051
_refine_ls_extinction_coef 0.007(2)
_refine_ls_extinction_expression Fc^*^=kFc[1+0.001xFc^2^\l^3^/sin(2\q)]^-1/4^
_refine_ls_extinction_method SHELXL
_refine_ls_goodness_of_fit_ref 1.045
_refine_ls_hydrogen_treatment mixed
_refine_ls_matrix_type full
_refine_ls_number_parameters 297
_refine_ls_number_reflns 6705
_refine_ls_number_restraints 0
_refine_ls_restrained_S_all 1.045
_refine_ls_R_factor_all 0.096
_refine_ls_R_factor_gt 0.049
_refine_ls_shift/su_max 0.000
_refine_ls_shift/su_mean 0.000
_refine_ls_structure_factor_coef Fsqd
_refine_ls_weighting_details 'calc w=1/[\s^2^(Fo^2^)+(0.0538P)^2^+0.0751P] where P=(Fo^2^+2Fc^2^)/3'
_refine_ls_weighting_scheme calc
_refine_ls_wR_factor_gt 0.108
_refine_ls_wR_factor_ref 0.123
_reflns_number_gt 4214
_reflns_number_total 6705
_reflns_threshold_expression I>2\s(I)
_cod_data_source_file ja0632207si20060509_024309.cif
_cod_data_source_block 7
_cod_original_sg_symbol_H-M 'P -1 '
_cod_database_code 4111024

loop_
_symmetry_equiv_pos_as_xyz
'x, y, z'
'-x, -y, -z'

loop_
_atom_site_label
_atom_site_type_symbol
_atom_site_fract_x
_atom_site_fract_y
_atom_site_fract_z
_atom_site_U_iso_or_equiv
_atom_site_adp_type
_atom_site_occupancy
_atom_site_symmetry_multiplicity
_atom_site_calc_flag
_atom_site_refinement_flags
O1 O 0.44585(11) 0.92613(8) 0.71713(8) 0.0217(2) Uani 1 1 d .
H10H H 0.5215(19) 0.9212(14) 0.6808(14) 0.033 Uiso 1 1 d .
O2 O 0.27788(11) 0.57107(8) 0.52688(9) 0.0314(2) Uani 1 1 d .
O3 O 0.74217(11) 0.52416(9) 0.97526(9) 0.0315(2) Uani 1 1 d .
O4 O 0.55638(10) 0.82555(9) 0.52737(8) 0.0238(2) Uani 1 1 d .
O5 O 0.15001(11) 0.78872(9) 0.18134(8) 0.0286(2) Uani 1 1 d .
C1 C 0.33357(14) 0.81214(11) 0.67248(11) 0.0179(3) Uani 1 1 d .
C2 C 0.40824(14) 0.70179(11) 0.70590(11) 0.0179(3) Uani 1 1 d .
C3 C 0.38174(15) 0.58707(12) 0.63061(11) 0.0209(3) Uani 1 1 d .
C4 C 0.45913(16) 0.48989(12) 0.65857(12) 0.0244(3) Uani 1 1 d .
H4 H 0.4435 0.4144 0.6033 0.029 Uiso 1 1 calc R
C5 C 0.55592(15) 0.50341(12) 0.76400(12) 0.0244(3) Uani 1 1 d .
H5 H 0.6106 0.4384 0.7808 0.029 Uiso 1 1 calc R
C6 C 0.57608(14) 0.61292(12) 0.84883(12) 0.0203(3) Uani 1 1 d .
C7 C 0.67057(15) 0.62414(12) 0.96202(12) 0.0241(3) Uani 1 1 d .
C8 C 0.68606(16) 0.72795(13) 1.04659(12) 0.0274(3) Uani 1 1 d .
H8 H 0.7499 0.7352 1.1215 0.033 Uiso 1 1 calc R
C9 C 0.60498(16) 0.82416(13) 1.02003(12) 0.0267(3) Uani 1 1 d .
H9 H 0.6127 0.8954 1.0793 0.032 Uiso 1 1 calc R
C10 C 0.51626(15) 0.81864(12) 0.91276(12) 0.0219(3) Uani 1 1 d .
H10 H 0.4642 0.8857 0.8986 0.026 Uiso 1 1 calc R
C11 C 0.50044(14) 0.71282(11) 0.82084(11) 0.0191(3) Uani 1 1 d .
C12 C 0.20511(18) 0.44933(13) 0.46852(14) 0.0344(4) Uani 1 1 d .
H12A H 0.2843 0.4057 0.4364 0.052 Uiso 1 1 calc R
H12B H 0.1195 0.4532 0.4048 0.052 Uiso 1 1 calc R
H12C H 0.1614 0.4051 0.5241 0.052 Uiso 1 1 calc R
C13 C 0.83540(19) 0.52713(15) 1.08730(14) 0.0370(4) Uani 1 1 d .
H13A H 0.9217 0.5981 1.1064 0.055 Uiso 1 1 calc R
H13B H 0.8801 0.4508 1.0856 0.055 Uiso 1 1 calc R
H13C H 0.7683 0.5344 1.1467 0.055 Uiso 1 1 calc R
C14 C 0.28569(14) 0.80506(11) 0.54047(11) 0.0183(3) Uani 1 1 d .
C15 C 0.40117(14) 0.81510(11) 0.46996(12) 0.0190(3) Uani 1 1 d .
C16 C 0.36182(15) 0.81212(11) 0.35062(12) 0.0211(3) Uani 1 1 d .
H16 H 0.4426 0.8206 0.3054 0.025 Uiso 1 1 calc R
C17 C 0.20303(15) 0.79655(11) 0.29820(11) 0.0217(3) Uani 1 1 d .
C18 C 0.08603(15) 0.78807(12) 0.36572(12) 0.0237(3) Uani 1 1 d .
H18 H -0.0226 0.7788 0.3305 0.028 Uiso 1 1 calc R
C19 C 0.12879(14) 0.79329(12) 0.48435(12) 0.0209(3) Uani 1 1 d .
H19 H 0.0476 0.7886 0.5296 0.025 Uiso 1 1 calc R
C20 C 0.68213(15) 0.86074(13) 0.46806(13) 0.0274(3) Uani 1 1 d .
H20A H 0.6840 0.7935 0.4030 0.041 Uiso 1 1 calc R
H20B H 0.7838 0.8776 0.5229 0.041 Uiso 1 1 calc R
H20C H 0.6646 0.9351 0.4377 0.041 Uiso 1 1 calc R
C21 C 0.26577(18) 0.80669(14) 0.10925(13) 0.0309(3) Uani 1 1 d .
H21A H 0.3348 0.8867 0.1405 0.046 Uiso 1 1 calc R
H21B H 0.2120 0.8051 0.0293 0.046 Uiso 1 1 calc R
H21C H 0.3297 0.7406 0.1085 0.046 Uiso 1 1 calc R
C22 C 0.19124(14) 0.82782(12) 0.73253(11) 0.0192(3) Uani 1 1 d .
C23 C 0.10051(15) 0.72653(12) 0.75785(12) 0.0231(3) Uani 1 1 d .
H23 H 0.1294 0.6472 0.7404 0.028 Uiso 1 1 calc R
C24 C -0.03184(16) 0.74018(14) 0.80839(13) 0.0290(3) Uani 1 1 d .
H24 H -0.0931 0.6702 0.8248 0.035 Uiso 1 1 calc R
C25 C -0.07453(17) 0.85482(15) 0.83476(13) 0.0334(4) Uani 1 1 d .
H25 H -0.1644 0.8642 0.8701 0.040 Uiso 1 1 calc R
C26 C 0.01419(17) 0.95657(14) 0.80949(14) 0.0334(4) Uani 1 1 d .
H26 H -0.0147 1.0359 0.8278 0.040 Uiso 1 1 calc R
C27 C 0.14546(16) 0.94240(13) 0.75739(12) 0.0258(3) Uani 1 1 d .
H27 H 0.2044 1.0121 0.7386 0.031 Uiso 1 1 calc R

loop_
_atom_site_aniso_label
_atom_site_aniso_U_11
_atom_site_aniso_U_22
_atom_site_aniso_U_33
_atom_site_aniso_U_23
_atom_site_aniso_U_13
_atom_site_aniso_U_12
O1 0.0205(5) 0.0169(4) 0.0260(5) 0.0021(4) 0.0050(4) -0.0012(4)
O2 0.0416(6) 0.0176(5) 0.0268(6) -0.0008(4) -0.0087(5) 0.0011(4)
O3 0.0343(5) 0.0299(5) 0.0311(6) 0.0105(4) -0.0020(4) 0.0118(4)
O4 0.0151(4) 0.0298(5) 0.0281(5) 0.0092(4) 0.0059(4) 0.0029(4)
O5 0.0304(5) 0.0377(6) 0.0184(5) 0.0063(4) 0.0052(4) 0.0064(4)
C1 0.0167(6) 0.0158(6) 0.0197(7) 0.0021(5) 0.0029(5) -0.0003(5)
C2 0.0166(6) 0.0176(6) 0.0202(7) 0.0049(5) 0.0039(5) 0.0030(5)
C3 0.0220(6) 0.0201(6) 0.0193(7) 0.0027(5) 0.0032(5) 0.0016(5)
C4 0.0301(7) 0.0161(6) 0.0257(8) 0.0003(5) 0.0058(6) 0.0037(5)
C5 0.0264(7) 0.0191(7) 0.0297(8) 0.0075(6) 0.0056(6) 0.0072(5)
C6 0.0175(6) 0.0214(6) 0.0229(7) 0.0061(5) 0.0052(5) 0.0030(5)
C7 0.0230(7) 0.0250(7) 0.0267(7) 0.0102(6) 0.0043(6) 0.0057(5)
C8 0.0268(7) 0.0338(8) 0.0202(7) 0.0060(6) 0.0009(6) 0.0041(6)
C9 0.0295(7) 0.0278(7) 0.0212(7) 0.0014(6) 0.0048(6) 0.0042(6)
C10 0.0218(6) 0.0209(7) 0.0229(7) 0.0032(5) 0.0050(5) 0.0043(5)
C11 0.0166(6) 0.0199(6) 0.0217(7) 0.0051(5) 0.0063(5) 0.0018(5)
C12 0.0352(8) 0.0251(8) 0.0335(9) -0.0043(6) -0.0041(7) -0.0028(6)
C13 0.0368(8) 0.0410(9) 0.0346(9) 0.0164(7) -0.0034(7) 0.0122(7)
C14 0.0215(6) 0.0140(6) 0.0198(7) 0.0041(5) 0.0040(5) 0.0029(5)
C15 0.0173(6) 0.0152(6) 0.0249(7) 0.0047(5) 0.0045(5) 0.0030(5)
C16 0.0228(6) 0.0191(6) 0.0235(7) 0.0053(5) 0.0091(5) 0.0045(5)
C17 0.0275(7) 0.0190(6) 0.0184(7) 0.0037(5) 0.0033(5) 0.0048(5)
C18 0.0188(6) 0.0271(7) 0.0238(7) 0.0043(6) 0.0010(5) 0.0038(5)
C19 0.0177(6) 0.0214(7) 0.0239(7) 0.0042(5) 0.0060(5) 0.0022(5)
C20 0.0197(6) 0.0260(7) 0.0394(9) 0.0086(6) 0.0125(6) 0.0031(5)
C21 0.0394(8) 0.0348(8) 0.0201(7) 0.0062(6) 0.0098(6) 0.0064(6)
C22 0.0183(6) 0.0222(6) 0.0160(6) 0.0022(5) 0.0020(5) 0.0035(5)
C23 0.0221(6) 0.0247(7) 0.0228(7) 0.0056(6) 0.0040(5) 0.0042(5)
C24 0.0234(7) 0.0377(8) 0.0269(8) 0.0085(6) 0.0081(6) 0.0018(6)
C25 0.0262(7) 0.0463(10) 0.0311(9) 0.0070(7) 0.0118(6) 0.0116(7)
C26 0.0342(8) 0.0331(8) 0.0362(9) 0.0033(7) 0.0124(7) 0.0155(6)
C27 0.0267(7) 0.0242(7) 0.0272(8) 0.0045(6) 0.0067(6) 0.0059(5)

loop_
_atom_type_symbol
_atom_type_description
_atom_type_scat_dispersion_real
_atom_type_scat_dispersion_imag
_atom_type_scat_source
C C 0.0033 0.0016 'International Tables Vol C Tables 4.2.6.8 and 6.1.1.4'
H H 0.0000 0.0000 'International Tables Vol C Tables 4.2.6.8 and 6.1.1.4'
O O 0.0106 0.0060 'International Tables Vol C Tables 4.2.6.8 and 6.1.1.4'

loop_
_geom_angle_atom_site_label_1
_geom_angle_atom_site_label_2
_geom_angle_atom_site_label_3
_geom_angle
C1 O1 H10H 106.5(11)
C3 O2 C12 118.91(11)
C7 O3 C13 117.25(12)
C15 O4 C20 118.43(11)
C17 O5 C21 117.94(11)
O1 C1 C22 105.43(9)
O1 C1 C14 106.02(10)
C22 C1 C14 110.32(10)
O1 C1 C2 109.99(10)
C22 C1 C2 109.94(10)
C14 C1 C2 114.68(10)
C3 C2 C11 117.42(12)
C3 C2 C1 122.35(12)
C11 C2 C1 120.11(11)
O2 C3 C2 117.86(12)
O2 C3 C4 120.31(11)
C2 C3 C4 121.83(12)
C5 C4 C3 120.40(12)
C5 C4 H4 119.8
C3 C4 H4 119.8
C4 C5 C6 120.68(12)
C4 C5 H5 119.7
C6 C5 H5 119.7
C5 C6 C11 119.39(12)
C5 C6 C7 120.56(12)
C11 C6 C7 120.05(12)
C8 C7 O3 124.86(13)
C8 C7 C6 121.15(13)
O3 C7 C6 113.98(12)
C7 C8 C9 118.48(13)
C7 C8 H8 120.8
C9 C8 H8 120.8
C10 C9 C8 122.43(13)
C10 C9 H9 118.8
C8 C9 H9 118.8
C9 C10 C11 120.79(13)
C9 C10 H10 119.6
C11 C10 H10 119.6
C6 C11 C10 116.99(12)
C6 C11 C2 119.71(11)
C10 C11 C2 123.25(12)
O2 C12 H12A 109.5
O2 C12 H12B 109.5
H12A C12 H12B 109.5
O2 C12 H12C 109.5
H12A C12 H12C 109.5
H12B C12 H12C 109.5
O3 C13 H13A 109.5
O3 C13 H13B 109.5
H13A C13 H13B 109.5
O3 C13 H13C 109.5
H13A C13 H13C 109.5
H13B C13 H13C 109.5
C19 C14 C15 116.20(12)
C19 C14 C1 122.88(11)
C15 C14 C1 120.88(11)
O4 C15 C16 122.49(11)
O4 C15 C14 115.23(12)
C16 C15 C14 122.26(12)
C17 C16 C15 119.25(11)
C17 C16 H16 120.4
C15 C16 H16 120.4
O5 C17 C16 124.45(11)
O5 C17 C18 115.63(11)
C16 C17 C18 119.92(12)
C19 C18 C17 119.53(12)
C19 C18 H18 120.2
C17 C18 H18 120.2
C18 C19 C14 122.80(12)
C18 C19 H19 118.6
C14 C19 H19 118.6
O4 C20 H20A 109.5
O4 C20 H20B 109.5
H20A C20 H20B 109.5
O4 C20 H20C 109.5
H20A C20 H20C 109.5
H20B C20 H20C 109.5
O5 C21 H21A 109.5
O5 C21 H21B 109.5
H21A C21 H21B 109.5
O5 C21 H21C 109.5
H21A C21 H21C 109.5
H21B C21 H21C 109.5
C27 C22 C23 118.57(12)
C27 C22 C1 120.55(11)
C23 C22 C1 120.80(11)
C24 C23 C22 120.74(13)
C24 C23 H23 119.6
C22 C23 H23 119.6
C25 C24 C23 120.21(13)
C25 C24 H24 119.9
C23 C24 H24 119.9
C24 C25 C26 119.74(13)
C24 C25 H25 120.1
C26 C25 H25 120.1
C25 C26 C27 119.95(14)
C25 C26 H26 120.0
C27 C26 H26 120.0
C22 C27 C26 120.77(13)
C22 C27 H27 119.6
C26 C27 H27 119.6

loop_
_geom_bond_atom_site_label_1
_geom_bond_atom_site_label_2
_geom_bond_distance
O1 C1 1.4519(14)
O1 H10H 0.842(16)
O2 C3 1.3679(16)
O2 C12 1.4212(16)
O3 C7 1.3674(16)
O3 C13 1.4289(18)
O4 C15 1.3852(15)
O4 C20 1.4337(15)
O5 C17 1.3675(16)
O5 C21 1.4314(16)
C1 C22 1.5323(16)
C1 C14 1.5341(18)
C1 C2 1.5469(18)
C2 C3 1.3930(17)
C2 C11 1.4373(18)
C3 C4 1.4086(19)
C4 C5 1.3580(19)
C4 H4 0.9500
C5 C6 1.4097(18)
C5 H5 0.9500
C6 C11 1.4273(18)
C6 C7 1.4278(19)
C7 C8 1.3674(19)
C8 C9 1.412(2)
C8 H8 0.9500
C9 C10 1.3600(19)
C9 H9 0.9500
C10 C11 1.4332(18)
C10 H10 0.9500
C12 H12A 0.9800
C12 H12B 0.9800
C12 H12C 0.9800
C13 H13A 0.9800
C13 H13B 0.9800
C13 H13C 0.9800
C14 C19 1.3916(18)
C14 C15 1.4056(17)
C15 C16 1.3905(19)
C16 C17 1.3893(18)
C16 H16 0.9500
C17 C18 1.3897(18)
C18 C19 1.3804(19)
C18 H18 0.9500
C19 H19 0.9500
C20 H20A 0.9800
C20 H20B 0.9800
C20 H20C 0.9800
C21 H21A 0.9800
C21 H21B 0.9800
C21 H21C 0.9800
C22 C27 1.3859(19)
C22 C23 1.3914(18)
C23 C24 1.3885(18)
C23 H23 0.9500
C24 C25 1.377(2)
C24 H24 0.9500
C25 C26 1.387(2)
C25 H25 0.9500
C26 C27 1.3910(19)
C26 H26 0.9500
C27 H27 0.9500

loop_
_geom_hbond_atom_site_label_D
_geom_hbond_atom_site_label_H
_geom_hbond_atom_site_label_A
_geom_hbond_distance_DH
_geom_hbond_distance_HA
_geom_hbond_distance_DA
_geom_hbond_angle_DHA
O1 H10H O4 0.842(16) 2.026(16) 2.7028(14) 136.9(14)

loop_
_geom_torsion_atom_site_label_1
_geom_torsion_atom_site_label_2
_geom_torsion_atom_site_label_3
_geom_torsion_atom_site_label_4
_geom_torsion
O1 C1 C2 C3 -142.24(11)
C22 C1 C2 C3 102.09(13)
C14 C1 C2 C3 -22.88(15)
O1 C1 C2 C11 41.89(14)
C22 C1 C2 C11 -73.78(13)
C14 C1 C2 C11 161.24(10)
C12 O2 C3 C2 -157.77(12)
C12 O2 C3 C4 22.64(17)
C11 C2 C3 O2 171.84(10)
C1 C2 C3 O2 -4.13(17)
C11 C2 C3 C4 -8.57(18)
C1 C2 C3 C4 175.45(11)
O2 C3 C4 C5 -176.57(12)
C2 C3 C4 C5 3.86(19)
C3 C4 C5 C6 2.36(19)
C4 C5 C6 C11 -3.38(18)
C4 C5 C6 C7 176.34(12)
C13 O3 C7 C8 2.33(19)
C13 O3 C7 C6 -178.37(11)
C5 C6 C7 C8 -177.42(12)
C11 C6 C7 C8 2.30(19)
C5 C6 C7 O3 3.25(17)
C11 C6 C7 O3 -177.03(11)
O3 C7 C8 C9 179.86(12)
C6 C7 C8 C9 0.61(19)
C7 C8 C9 C10 -2.0(2)
C8 C9 C10 C11 0.3(2)
C5 C6 C11 C10 175.94(11)
C7 C6 C11 C10 -3.78(17)
C5 C6 C11 C2 -1.58(17)
C7 C6 C11 C2 178.70(11)
C9 C10 C11 C6 2.51(18)
C9 C10 C11 C2 179.93(12)
C3 C2 C11 C6 7.34(17)
C1 C2 C11 C6 -176.59(10)
C3 C2 C11 C10 -170.02(11)
C1 C2 C11 C10 6.06(17)
O1 C1 C14 C19 -123.81(12)
C22 C1 C14 C19 -10.14(16)
C2 C1 C14 C19 114.64(13)
O1 C1 C14 C15 53.70(14)
C22 C1 C14 C15 167.37(11)
C2 C1 C14 C15 -67.85(14)
C20 O4 C15 C16 13.60(17)
C20 O4 C15 C14 -167.70(11)
C19 C14 C15 O4 -179.41(10)
C1 C14 C15 O4 2.92(16)
C19 C14 C15 C16 -0.70(18)
C1 C14 C15 C16 -178.37(11)
O4 C15 C16 C17 177.46(11)
C14 C15 C16 C17 -1.15(19)
C21 O5 C17 C16 -4.76(18)
C21 O5 C17 C18 175.14(12)
C15 C16 C17 O5 -178.08(12)
C15 C16 C17 C18 2.02(19)
O5 C17 C18 C19 179.08(11)
C16 C17 C18 C19 -1.01(19)
C17 C18 C19 C14 -0.95(19)
C15 C14 C19 C18 1.77(18)
C1 C14 C19 C18 179.38(12)
O1 C1 C22 C27 34.78(16)
C14 C1 C22 C27 -79.27(14)
C2 C1 C22 C27 153.29(12)
O1 C1 C22 C23 -148.49(12)
C14 C1 C22 C23 97.46(14)
C2 C1 C22 C23 -29.98(16)
C27 C22 C23 C24 -0.9(2)
C1 C22 C23 C24 -177.64(12)
C22 C23 C24 C25 -0.4(2)
C23 C24 C25 C26 0.7(2)
C24 C25 C26 C27 0.2(2)
C23 C22 C27 C26 1.7(2)
C1 C22 C27 C26 178.54(13)
C25 C26 C27 C22 -1.4(2)
